data_4038410
loop_
_publ_author_name
'Castillo, Juan-Carlos'
'Castro-Agudelo, Brian'
'G\'alvez, Jaime'
'Carissan, Yannick'
'Rodr\'iguez, Jean'
'Coquerel, Yoann'

_publ_section_title
;
 Periselectivity in the aza-Diels-Alder cycloaddition between
 \a-oxoketenes and N-(5-pyrazolyl)imines: a combined experimental and
 theoretical study.
;
_journal_name_full 'The Journal of organic chemistry'
_journal_paper_doi 10.1021/acs.joc.0c00767
_journal_year 2020
_chemical_formula_moiety 'C12 H12 O4'
_chemical_formula_sum 'C12 H12 O4'
_chemical_formula_weight 220.22
_space_group_crystal_system triclinic
_space_group_IT_number 2
_space_group_name_Hall '-P 1'
_space_group_name_H-M_alt 'P -1'
_atom_sites_solution_hydrogens geom
_audit_creation_date 2020-01-06
_audit_creation_method
;
Olex2 1.2
(compiled 2018.05.29 svn.r3510 for OlexSys, GUI svn.r5506)
;
_cell_angle_alpha 101.487(2)
_cell_angle_beta 108.498(2)
_cell_angle_gamma 106.224(2)
_cell_formula_units_Z 2
_cell_length_a 6.7935(2)
_cell_length_b 8.8102(3)
_cell_length_c 9.8737(4)
_cell_measurement_reflns_used 5946
_cell_measurement_temperature 295(2)
_cell_measurement_theta_max 28.99
_cell_measurement_theta_min 2.29
_cell_measurement_wavelength 0.71073
_cell_volume 510.53(3)
_computing_molecular_graphics 'Olex2 (Dolomanov et al., 2009)'
_computing_publication_material 'Olex2 (Dolomanov et al., 2009)'
_computing_structure_refinement 'ShelXL (Sheldrick, 2015)'
_diffrn_ambient_temperature 295(2)
_diffrn_measured_fraction_theta_full 0.986
_diffrn_measured_fraction_theta_max 0.944
_diffrn_measurement_device_type KappaCCD
_diffrn_measurement_method 'Omega + Phi scan'
_diffrn_radiation_type MoK\a
_diffrn_radiation_wavelength 0.71073
_diffrn_reflns_av_R_equivalents 0.0454
_diffrn_reflns_av_unetI/netI 0.0383
_diffrn_reflns_Laue_measured_fraction_full 0.986
_diffrn_reflns_Laue_measured_fraction_max 0.944
_diffrn_reflns_limit_h_max 9
_diffrn_reflns_limit_h_min -9
_diffrn_reflns_limit_k_max 11
_diffrn_reflns_limit_k_min -11
_diffrn_reflns_limit_l_max 12
_diffrn_reflns_limit_l_min 0
_diffrn_reflns_number 2554
_diffrn_reflns_point_group_measured_fraction_full 0.986
_diffrn_reflns_point_group_measured_fraction_max 0.944
_diffrn_reflns_theta_full 25.242
_diffrn_reflns_theta_max 28.987
_diffrn_reflns_theta_min 2.293
_exptl_absorpt_coefficient_mu 0.108
_exptl_absorpt_correction_type none
_exptl_crystal_colour colourless
_exptl_crystal_colour_primary colourless
_exptl_crystal_density_diffrn 1.433
_exptl_crystal_density_method 'not measured'
_exptl_crystal_description prism
_exptl_crystal_F_000 232
_exptl_crystal_size_max 0.26
_exptl_crystal_size_mid 0.24
_exptl_crystal_size_min 0.2
_refine_diff_density_max 0.414
_refine_diff_density_min -0.418
_refine_diff_density_rms 0.151
_refine_ls_extinction_method none
_refine_ls_goodness_of_fit_ref 1.202
_refine_ls_hydrogen_treatment constr
_refine_ls_matrix_type full
_refine_ls_number_parameters 145
_refine_ls_number_reflns 2554
_refine_ls_number_restraints 0
_refine_ls_restrained_S_all 1.202
_refine_ls_R_factor_all 0.0821
_refine_ls_R_factor_gt 0.0563
_refine_ls_shift/su_max 0.000
_refine_ls_shift/su_mean 0.000
_refine_ls_structure_factor_coef Fsqd
_refine_ls_weighting_details 'w=1/[\s^2^(Fo^2^)+(0.1037P)^2^+0.0846P] where P=(Fo^2^+2Fc^2^)/3'
_refine_ls_weighting_scheme calc
_refine_ls_wR_factor_gt 0.1638
_refine_ls_wR_factor_ref 0.1974
_reflns_Friedel_coverage 0.000
_reflns_number_gt 1954
_reflns_number_total 2554
_reflns_threshold_expression 'I > 2\s(I)'
_cod_data_source_file jo0c00767_si_002.cif
_cod_data_source_block yo4140cr
_cod_database_code 4038410
_shelx_shelxl_version_number 2016/4
_shelx_space_group_comment
;
The symmetry employed for this shelxl refinement is uniquely defined
by the following loop, which should always be used as a source of
symmetry information in preference to the above space-group names.
They are only intended as comments.
;
_olex2_refinement_description
;
1. Fixed Uiso
 At 1.2 times of:
  All C(H,H) groups
2.a Secondary CH2 refined with riding coordinates:
 C3(H3A,H3B), C4(H4A,H4B), C5(H5A,H5B), C9(H9A,H9B), C10(H10A,H10B), C11(H11A,
 H11B)
;
_olex2_submission_special_instructions 'No special instructions were received'

loop_
_space_group_symop_operation_xyz
'x, y, z'
'-x, -y, -z'

loop_
_atom_site_label
_atom_site_type_symbol
_atom_site_fract_x
_atom_site_fract_y
_atom_site_fract_z
_atom_site_U_iso_or_equiv
_atom_site_adp_type
_atom_site_occupancy
_atom_site_site_symmetry_order
_atom_site_calc_flag
_atom_site_refinement_flags_posn
_atom_site_refinement_flags_adp
_atom_site_refinement_flags_occupancy
_atom_site_disorder_assembly
_atom_site_disorder_group
C1 C 0.1491(3) 0.1847(2) 0.42055(19) 0.0375(4) Uani 1 1 d . . . . .
C2 C 0.2485(3) 0.1985(2) 0.57510(19) 0.0386(4) Uani 1 1 d . . . . .
C3 C 0.4417(4) 0.1583(3) 0.6610(2) 0.0513(5) Uani 1 1 d . . . . .
H3A H 0.574399 0.213091 0.645666 0.062 Uiso 1 1 calc R . . . .
H3B H 0.407608 0.039073 0.631500 0.062 Uiso 1 1 calc R . . . .
C4 C 0.4729(4) 0.2269(3) 0.8267(2) 0.0581(6) Uani 1 1 d . . . . .
H4A H 0.481365 0.142817 0.876135 0.070 Uiso 1 1 calc R . . . .
H4B H 0.610124 0.323842 0.880750 0.070 Uiso 1 1 calc R . . . .
C5 C 0.2720(4) 0.2745(3) 0.8259(2) 0.0560(5) Uani 1 1 d . . . . .
H5A H 0.174334 0.197605 0.856002 0.067 Uiso 1 1 calc R . . . .
H5B H 0.319436 0.386833 0.892079 0.067 Uiso 1 1 calc R . . . .
C6 C 0.1611(3) 0.2618(2) 0.6664(2) 0.0404(4) Uani 1 1 d . . . . .
C7 C -0.1078(3) 0.3065(2) 0.4716(2) 0.0406(4) Uani 1 1 d . . . . .
C8 C -0.0210(3) 0.2371(2) 0.36813(19) 0.0393(4) Uani 1 1 d . . . . .
C9 C -0.1221(3) 0.2271(3) 0.2053(2) 0.0486(5) Uani 1 1 d . . . . .
H9A H -0.253210 0.256661 0.188180 0.058 Uiso 1 1 calc R . . . .
H9B H -0.169831 0.113234 0.142260 0.058 Uiso 1 1 calc R . . . .
C10 C 0.0404(3) 0.3419(3) 0.1594(2) 0.0501(5) Uani 1 1 d . . . . .
H10A H 0.042689 0.454188 0.190957 0.060 Uiso 1 1 calc R . . . .
H10B H -0.011228 0.305396 0.050558 0.060 Uiso 1 1 calc R . . . .
C11 C 0.2773(3) 0.3439(3) 0.2288(2) 0.0469(5) Uani 1 1 d . . . . .
H11A H 0.365052 0.392859 0.177038 0.056 Uiso 1 1 calc R . . . .
H11B H 0.347154 0.412285 0.333742 0.056 Uiso 1 1 calc R . . . .
C12 C 0.2754(3) 0.1728(3) 0.2182(2) 0.0445(5) Uani 1 1 d . . . . .
O1 O -0.0132(2) 0.31144(17) 0.62067(14) 0.0453(4) Uani 1 1 d . . . . .
O2 O -0.2578(2) 0.35889(19) 0.44164(16) 0.0545(4) Uani 1 1 d . . . . .
O3 O 0.2304(2) 0.10766(16) 0.32655(15) 0.0456(4) Uani 1 1 d . . . . .
O4 O 0.3078(3) 0.0853(2) 0.12528(16) 0.0627(5) Uani 1 1 d . . . . .

loop_
_atom_site_aniso_label
_atom_site_aniso_U_11
_atom_site_aniso_U_22
_atom_site_aniso_U_33
_atom_site_aniso_U_23
_atom_site_aniso_U_13
_atom_site_aniso_U_12
C1 0.0391(9) 0.0393(9) 0.0370(9) 0.0085(7) 0.0193(7) 0.0161(7)
C2 0.0395(9) 0.0425(9) 0.0379(9) 0.0143(7) 0.0178(7) 0.0168(7)
C3 0.0481(11) 0.0635(12) 0.0517(11) 0.0249(9) 0.0204(9) 0.0286(10)
C4 0.0563(12) 0.0713(14) 0.0473(11) 0.0265(10) 0.0140(10) 0.0264(11)
C5 0.0610(13) 0.0694(13) 0.0378(10) 0.0175(9) 0.0203(9) 0.0230(11)
C6 0.0401(9) 0.0442(9) 0.0372(9) 0.0130(7) 0.0159(7) 0.0152(8)
C7 0.0352(9) 0.0469(9) 0.0401(9) 0.0105(7) 0.0172(7) 0.0154(8)
C8 0.0355(9) 0.0465(9) 0.0357(9) 0.0096(7) 0.0156(7) 0.0155(7)
C9 0.0394(10) 0.0692(13) 0.0359(9) 0.0116(8) 0.0125(8) 0.0244(9)
C10 0.0556(12) 0.0691(13) 0.0405(10) 0.0220(9) 0.0233(9) 0.0364(10)
C11 0.0468(11) 0.0597(11) 0.0434(10) 0.0200(8) 0.0232(8) 0.0242(9)
C12 0.0398(9) 0.0616(11) 0.0341(9) 0.0094(8) 0.0154(7) 0.0245(9)
O1 0.0461(8) 0.0577(8) 0.0397(7) 0.0135(6) 0.0235(6) 0.0237(6)
O2 0.0439(8) 0.0715(10) 0.0555(9) 0.0152(7) 0.0229(7) 0.0319(7)
O3 0.0552(8) 0.0511(8) 0.0438(7) 0.0138(6) 0.0271(6) 0.0307(7)
O4 0.0728(10) 0.0832(11) 0.0440(8) 0.0089(7) 0.0309(7) 0.0448(9)

loop_
_atom_type_symbol
_atom_type_description
_atom_type_scat_dispersion_real
_atom_type_scat_dispersion_imag
_atom_type_scat_source
C C 0.0033 0.0016 'International Tables Vol C Tables 4.2.6.8 and 6.1.1.4'
H H 0.0000 0.0000 'International Tables Vol C Tables 4.2.6.8 and 6.1.1.4'
O O 0.0106 0.0060 'International Tables Vol C Tables 4.2.6.8 and 6.1.1.4'

loop_
_geom_angle_atom_site_label_1
_geom_angle_atom_site_label_2
_geom_angle_atom_site_label_3
_geom_angle
_geom_angle_site_symmetry_1
_geom_angle_site_symmetry_3
_geom_angle_publ_flag
C8 C1 C2 121.93(15) . . ?
C8 C1 O3 122.17(15) . . ?
O3 C1 C2 115.84(15) . . ?
C1 C2 C3 132.12(16) . . ?
C6 C2 C1 116.81(16) . . ?
C6 C2 C3 111.06(16) . . ?
C2 C3 H3A 111.1 . . ?
C2 C3 H3B 111.1 . . ?
C2 C3 C4 103.09(16) . . ?
H3A C3 H3B 109.1 . . ?
C4 C3 H3A 111.1 . . ?
C4 C3 H3B 111.1 . . ?
C3 C4 H4A 110.1 . . ?
C3 C4 H4B 110.1 . . ?
H4A C4 H4B 108.4 . . ?
C5 C4 C3 107.92(17) . . ?
C5 C4 H4A 110.1 . . ?
C5 C4 H4B 110.1 . . ?
C4 C5 H5A 111.3 . . ?
C4 C5 H5B 111.3 . . ?
H5A C5 H5B 109.2 . . ?
C6 C5 C4 102.37(16) . . ?
C6 C5 H5A 111.3 . . ?
C6 C5 H5B 111.3 . . ?
C2 C6 C5 114.46(17) . . ?
C2 C6 O1 124.29(16) . . ?
O1 C6 C5 121.26(16) . . ?
O1 C7 C8 117.38(15) . . ?
O2 C7 C8 126.65(17) . . ?
O2 C7 O1 115.96(15) . . ?
C1 C8 C7 119.15(16) . . ?
C1 C8 C9 122.02(15) . . ?
C7 C8 C9 118.83(16) . . ?
C8 C9 H9A 109.1 . . ?
C8 C9 H9B 109.1 . . ?
C8 C9 C10 112.61(16) . . ?
H9A C9 H9B 107.8 . . ?
C10 C9 H9A 109.1 . . ?
C10 C9 H9B 109.1 . . ?
C9 C10 H10A 109.2 . . ?
C9 C10 H10B 109.2 . . ?
C9 C10 C11 112.09(16) . . ?
H10A C10 H10B 107.9 . . ?
C11 C10 H10A 109.2 . . ?
C11 C10 H10B 109.2 . . ?
C10 C11 H11A 109.4 . . ?
C10 C11 H11B 109.4 . . ?
H11A C11 H11B 108.0 . . ?
C12 C11 C10 111.20(18) . . ?
C12 C11 H11A 109.4 . . ?
C12 C11 H11B 109.4 . . ?
O3 C12 C11 116.78(15) . . ?
O4 C12 C11 126.62(19) . . ?
O4 C12 O3 116.61(18) . . ?
C6 O1 C7 120.33(13) . . ?
C1 O3 C12 120.81(14) . . ?

loop_
_geom_bond_atom_site_label_1
_geom_bond_atom_site_label_2
_geom_bond_distance
_geom_bond_site_symmetry_2
_geom_bond_publ_flag
C1 C2 1.423(2) . ?
C1 C8 1.353(2) . ?
C1 O3 1.3821(19) . ?
C2 C3 1.497(3) . ?
C2 C6 1.342(2) . ?
C3 H3A 0.9700 . ?
C3 H3B 0.9700 . ?
C3 C4 1.550(3) . ?
C4 H4A 0.9700 . ?
C4 H4B 0.9700 . ?
C4 C5 1.534(3) . ?
C5 H5A 0.9700 . ?
C5 H5B 0.9700 . ?
C5 C6 1.480(3) . ?
C6 O1 1.351(2) . ?
C7 C8 1.449(2) . ?
C7 O1 1.392(2) . ?
C7 O2 1.210(2) . ?
C8 C9 1.508(2) . ?
C9 H9A 0.9700 . ?
C9 H9B 0.9700 . ?
C9 C10 1.525(3) . ?
C10 H10A 0.9700 . ?
C10 H10B 0.9700 . ?
C10 C11 1.530(3) . ?
C11 H11A 0.9700 . ?
C11 H11B 0.9700 . ?
C11 C12 1.486(3) . ?
C12 O3 1.386(2) . ?
C12 O4 1.194(2) . ?
